data_7134552
loop_
_publ_author_name
'Barman, Jyotish'
'Pan, Subhas Chandra'

_publ_section_title
;
 Highly regio- and diastereoselective (3+3)-cycloannulation of carbonyl
 ylides and 2-(1-alkynyl)-2-alken-1-ones enabled by silver catalysis
;
_journal_issue 50
_journal_name_full 'Chemical Communications'
_journal_page_first 9119
_journal_page_last 9122
_journal_paper_doi 10.1039/D5CC02003D
_journal_volume 61
_journal_year 2025
_chemical_formula_moiety 'C35 H27 Br O4'
_chemical_formula_sum 'C35 H27 Br O4'
_chemical_formula_weight 591.505
_space_group_crystal_system monoclinic
_space_group_IT_number 14
_space_group_name_Hall '-P 2yn'
_space_group_name_H-M_alt 'P 1 21/n 1'
_symmetry_Int_Tables_number 14
_atom_sites_solution_primary iterative
_audit_creation_date 2025-03-01
_audit_creation_method
;
Olex2 1.5-alpha
(compiled 2023.11.24 svn.r209d9fb2 for OlexSys, GUI svn.r6869)
;
_audit_update_record
;
2025-03-02 deposited with the CCDC.	2025-05-15 downloaded from the CCDC.
;
_cell_angle_alpha 90
_cell_angle_beta 105.237(8)
_cell_angle_gamma 90
_cell_formula_units_Z 4
_cell_length_a 17.213(5)
_cell_length_b 7.777(2)
_cell_length_c 25.463(7)
_cell_measurement_reflns_used 9801
_cell_measurement_temperature 295(2)
_cell_measurement_theta_max 24.64
_cell_measurement_theta_min 2.45
_cell_volume 3288.8(16)
_computing_cell_refinement 'SAINT V8.40B (?, 2016)'
_computing_data_reduction 'SAINT V8.40B (?, 2016)'
_computing_molecular_graphics 'Olex2 1.5-alpha (Dolomanov et al., 2009)'
_computing_publication_material 'Olex2 1.5-alpha (Dolomanov et al., 2009)'
_computing_structure_refinement 'olex2.refine 1.5-alpha (Bourhis et al., 2015)'
_computing_structure_solution 'olex2.solve 1.5-alpha (Bourhis et al., 2015)'
_diffrn_ambient_temperature 295.00
_diffrn_measured_fraction_theta_full 0.9961
_diffrn_measured_fraction_theta_max 0.9903
_diffrn_measurement_device_type 'Bruker APEX-II CCD'
_diffrn_measurement_method '\f and \w scans'
_diffrn_radiation_type 'Mo K\a'
_diffrn_radiation_wavelength 0.71073
_diffrn_reflns_av_R_equivalents 0.0487
_diffrn_reflns_av_unetI/netI 0.0246
_diffrn_reflns_Laue_measured_fraction_full 0.9961
_diffrn_reflns_Laue_measured_fraction_max 0.9903
_diffrn_reflns_limit_h_max 20
_diffrn_reflns_limit_h_min -20
_diffrn_reflns_limit_k_max 9
_diffrn_reflns_limit_k_min -9
_diffrn_reflns_limit_l_max 30
_diffrn_reflns_limit_l_min -30
_diffrn_reflns_number 77508
_diffrn_reflns_point_group_measured_fraction_full 0.9961
_diffrn_reflns_point_group_measured_fraction_max 0.9903
_diffrn_reflns_theta_full 25.2417
_diffrn_reflns_theta_max 25.40
_diffrn_reflns_theta_min 2.47
_diffrn_source_current 1.4
_diffrn_source_power 0.07
_diffrn_source_voltage 50.0
_diffrn_standards_number 0
_exptl_absorpt_coefficient_mu 1.283
_exptl_absorpt_correction_T_max 0.7452
_exptl_absorpt_correction_T_min 0.4709
_exptl_absorpt_correction_type none
_exptl_absorpt_process_details
;
SADABS-2016/2 (Bruker,2016/2) was used for absorption correction.
wR2(int) was 0.1432 before and 0.0580 after correction.
The Ratio of minimum to maximum transmission is 0.6319.
The \l/2 correction factor is Not present.
;
_exptl_crystal_colour colourless
_exptl_crystal_colour_primary colourless
_exptl_crystal_density_diffrn 1.195
_exptl_crystal_description block
_exptl_crystal_F_000 1215.911
_exptl_crystal_size_max 0.31
_exptl_crystal_size_mid 0.26
_exptl_crystal_size_min 0.21
_refine_diff_density_max 0.7074
_refine_diff_density_min -0.7336
_refine_diff_density_rms 0.0591
_refine_ls_d_res_high 0.8286
_refine_ls_d_res_low 8.2557
_refine_ls_goodness_of_fit_ref 1.0244
_refine_ls_hydrogen_treatment constr
_refine_ls_matrix_type full
_refine_ls_number_constraints 49
_refine_ls_number_parameters 363
_refine_ls_number_reflns 6001
_refine_ls_number_restraints 0
_refine_ls_restrained_S_all 1.0244
_refine_ls_R_factor_all 0.0602
_refine_ls_R_factor_gt 0.0474
_refine_ls_shift/su_max -0.0010
_refine_ls_shift/su_mean 0.0000
_refine_ls_structure_factor_coef Fsqd
_refine_ls_weighting_details 'w=1/[\s^2^(Fo^2^)+(0.0661P)^2^+1.9262P] where P=(Fo^2^+2Fc^2^)/3'
_refine_ls_weighting_scheme calc
_refine_ls_wR_factor_gt 0.1232
_refine_ls_wR_factor_ref 0.1310
_reflns_Friedel_coverage 0.0
_reflns_limit_h_max 14
_reflns_limit_h_min -20
_reflns_limit_k_max 9
_reflns_limit_k_min 0
_reflns_limit_l_max 30
_reflns_limit_l_min -14
_reflns_number_gt 4779
_reflns_number_total 6001
_reflns_threshold_expression I>=2u(I)
_cod_data_source_file d5cc02003d2.cif
_cod_data_source_block JB_DY_0m_a
_cod_depositor_comments 'Adding full bibliography for 7134552.cif.'
_cod_original_cell_volume 3288.9(16)
_cod_original_formula_sum 'C35 H27 Br1 O4'
_cod_database_code 7134552
_olex2_refinement_description
;
1. Fixed Uiso
 At 1.2 times of:
  All C(H) groups, All C(H,H) groups
 At 1.5 times of:
  All C(H,H,H) groups
2.a Ternary CH refined with riding coordinates:
 C12(H12)
2.b Secondary CH2 refined with riding coordinates:
 C15(H15a,H15b)
2.c Aromatic/amide H refined with riding coordinates:
 C2(H2), C3(H3), C4(H4), C5(H5), C6(H6), C19(H19), C20(H20), C21(H21),
 C22(H22), C25(H25), C26(H26), C27(H27), C28(H28), C29(H29), C31(H31), C32(H32),
  C34(H34), C35(H35)
2.d Idealised Me refined as rotating group:
 C11(H11a,H11b,H11c), C16(H16a,H16b,H16c)
;
_smtbx_masks_void_probe_radius 1.2
_smtbx_masks_void_truncation_radius 1.2
_olex2_submission_special_instructions 'No special instructions were received'

loop_
_space_group_symop_id
_space_group_symop_operation_xyz
1 x,y,z
2 -x+1/2,y+1/2,-z+1/2
3 -x,-y,-z
4 x-1/2,-y-1/2,z-1/2

loop_
_atom_site_label
_atom_site_type_symbol
_atom_site_fract_x
_atom_site_fract_y
_atom_site_fract_z
_atom_site_U_iso_or_equiv
_atom_site_adp_type
_atom_site_occupancy
_atom_site_refinement_flags_posn
Br1 Br 0.74449(2) 0.81362(6) 0.516432(15) 0.09305(19) Uani 1.000000 .
O1 O 0.66069(11) 0.2984(2) 0.77793(7) 0.0508(5) Uani 1.000000 .
O2 O 0.31616(10) 0.5218(2) 0.59692(8) 0.0535(5) Uani 1.000000 .
O3 O 0.47017(8) 0.45811(18) 0.63031(6) 0.0336(3) Uani 1.000000 .
O4 O 0.27952(12) 0.2909(3) 0.63649(9) 0.0662(6) Uani 1.000000 .
C1 C 0.74061(15) 0.3116(3) 0.71366(11) 0.0453(6) Uani 1.000000 .
C2 C 0.75005(17) 0.2409(4) 0.66548(12) 0.0571(7) Uani 1.000000 .
H2 H 0.70543(17) 0.1977(4) 0.63986(12) 0.0686(8) Uiso 1.000000 R
C3 C 0.8245(2) 0.2344(5) 0.65538(15) 0.0730(9) Uani 1.000000 .
H3 H 0.8299(2) 0.1881(5) 0.62284(15) 0.0877(11) Uiso 1.000000 R
C4 C 0.8916(2) 0.2964(5) 0.69344(18) 0.0820(11) Uani 1.000000 .
H4 H 0.9422(2) 0.2908(5) 0.68676(18) 0.0984(13) Uiso 1.000000 R
C5 C 0.88294(19) 0.3663(5) 0.74127(16) 0.0718(9) Uani 1.000000 .
H5 H 0.92788(19) 0.4083(5) 0.76688(16) 0.0861(11) Uiso 1.000000 R
C6 C 0.80884(17) 0.3748(3) 0.75148(12) 0.0537(7) Uani 1.000000 .
H6 H 0.80384(17) 0.4229(3) 0.78387(12) 0.0645(8) Uiso 1.000000 R
C7 C 0.66104(15) 0.3185(3) 0.72412(10) 0.0416(6) Uani 1.000000 .
C8 C 0.58221(17) 0.2994(3) 0.78006(10) 0.0494(6) Uani 1.000000 .
C9 C 0.53302(15) 0.3216(3) 0.72944(10) 0.0408(5) Uani 1.000000 .
C10 C 0.58445(14) 0.3371(3) 0.69345(9) 0.0361(5) Uani 1.000000 .
C11 C 0.5680(2) 0.2753(5) 0.83486(12) 0.0721(9) Uani 1.000000 .
H11a H 0.5112(2) 0.275(3) 0.83159(18) 0.1082(14) Uiso 1.000000 GR
H11b H 0.5909(13) 0.1679(15) 0.8500(4) 0.1082(14) Uiso 1.000000 GR
H11c H 0.5928(13) 0.3677(17) 0.8583(3) 0.1082(14) Uiso 1.000000 GR
C12 C 0.44215(15) 0.3302(3) 0.71082(10) 0.0415(6) Uani 1.000000 .
H12 H 0.42063(15) 0.2236(3) 0.72200(10) 0.0498(7) Uiso 1.000000 R
C13 C 0.41891(14) 0.3356(3) 0.64714(10) 0.0384(5) Uani 1.000000 .
C14 C 0.33065(15) 0.3806(3) 0.62633(10) 0.0443(6) Uani 1.000000 .
C15 C 0.23211(18) 0.5735(5) 0.57741(17) 0.0824(11) Uani 1.000000 .
H15a H 0.22431(18) 0.6357(5) 0.54339(17) 0.0989(13) Uiso 1.000000 R
H15b H 0.19815(18) 0.4721(5) 0.57060(17) 0.0989(13) Uiso 1.000000 R
C16 C 0.2087(3) 0.6830(8) 0.6175(3) 0.159(3) Uani 1.000000 .
H16a H 0.1513(5) 0.697(6) 0.6076(13) 0.238(4) Uiso 1.000000 GR
H16b H 0.226(3) 0.631(4) 0.6528(5) 0.238(4) Uiso 1.000000 GR
H16c H 0.234(3) 0.794(3) 0.6185(17) 0.238(4) Uiso 1.000000 GR
C17 C 0.54546(13) 0.3651(3) 0.63324(9) 0.0329(5) Uani 1.000000 .
C18 C 0.51257(15) 0.1912(3) 0.60990(9) 0.0377(5) Uani 1.000000 .
C19 C 0.54468(16) 0.0610(3) 0.58511(10) 0.0476(6) Uani 1.000000 .
H19 H 0.59341(16) 0.0753(3) 0.57630(10) 0.0572(7) Uiso 1.000000 R
C20 C 0.50173(19) -0.0919(3) 0.57377(12) 0.0579(7) Uani 1.000000 .
H20 H 0.52153(19) -0.1803(3) 0.55634(12) 0.0695(9) Uiso 1.000000 R
C21 C 0.4311(2) -0.1151(4) 0.58770(13) 0.0636(8) Uani 1.000000 .
H21 H 0.4046(2) -0.2202(4) 0.58063(13) 0.0763(10) Uiso 1.000000 R
C22 C 0.39824(17) 0.0146(3) 0.61210(11) 0.0542(7) Uani 1.000000 .
H22 H 0.35000(17) -0.0014(3) 0.62143(11) 0.0650(8) Uiso 1.000000 R
C23 C 0.43939(15) 0.1690(3) 0.62221(10) 0.0402(5) Uani 1.000000 .
C24 C 0.40700(14) 0.4803(3) 0.73511(10) 0.0442(6) Uani 1.000000 .
C25 C 0.35778(19) 0.4500(4) 0.76885(13) 0.0678(8) Uani 1.000000 .
H25 H 0.34615(19) 0.3373(4) 0.77640(13) 0.0814(10) Uiso 1.000000 R
C26 C 0.3254(2) 0.5842(6) 0.79169(16) 0.0875(11) Uani 1.000000 .
H26 H 0.2929(2) 0.5615(6) 0.81485(16) 0.1050(14) Uiso 1.000000 R
C27 C 0.3410(2) 0.7489(5) 0.78033(15) 0.0777(10) Uani 1.000000 .
H27 H 0.3192(2) 0.8393(5) 0.79570(15) 0.0932(12) Uiso 1.000000 R
C28 C 0.3886(2) 0.7819(4) 0.74626(14) 0.0685(8) Uani 1.000000 .
H28 H 0.3987(2) 0.8949(4) 0.73800(14) 0.0822(10) Uiso 1.000000 R
C29 C 0.42202(17) 0.6475(4) 0.72405(12) 0.0551(7) Uani 1.000000 .
H29 H 0.45506(17) 0.6710(4) 0.70132(12) 0.0661(8) Uiso 1.000000 R
C30 C 0.59405(12) 0.4727(3) 0.60384(9) 0.0326(5) Uani 1.000000 .
C31 C 0.58785(14) 0.4515(3) 0.54894(9) 0.0413(5) Uani 1.000000 .
H31 H 0.55355(14) 0.3675(3) 0.52957(9) 0.0496(7) Uiso 1.000000 R
C32 C 0.63137(16) 0.5520(4) 0.52235(10) 0.0505(6) Uani 1.000000 .
H32 H 0.62637(16) 0.5372(4) 0.48537(10) 0.0606(8) Uiso 1.000000 R
C33 C 0.68238(16) 0.6748(4) 0.55155(11) 0.0501(6) Uani 1.000000 .
C34 C 0.68945(15) 0.7016(3) 0.60602(10) 0.0463(6) Uani 1.000000 .
H34 H 0.72385(15) 0.7857(3) 0.62520(10) 0.0556(7) Uiso 1.000000 R
C35 C 0.64430(14) 0.6007(3) 0.63157(10) 0.0396(5) Uani 1.000000 .
H35 H 0.64773(14) 0.6192(3) 0.66820(10) 0.0475(6) Uiso 1.000000 R

loop_
_atom_site_aniso_label
_atom_site_aniso_U_11
_atom_site_aniso_U_22
_atom_site_aniso_U_33
_atom_site_aniso_U_12
_atom_site_aniso_U_13
_atom_site_aniso_U_23
Br1 0.1015(3) 0.1184(4) 0.0682(3) -0.0544(2) 0.0383(2) 0.0099(2)
O1 0.0564(11) 0.0576(11) 0.0375(9) 0.0058(8) 0.0110(8) 0.0080(8)
O2 0.0412(9) 0.0580(11) 0.0635(12) 0.0029(8) 0.0178(8) 0.0123(9)
O3 0.0368(8) 0.0290(8) 0.0398(8) -0.0013(6) 0.0186(7) 0.0008(6)
O4 0.0527(11) 0.0792(14) 0.0744(14) -0.0177(10) 0.0307(10) 0.0064(11)
C1 0.0467(14) 0.0382(13) 0.0493(15) 0.0076(11) 0.0099(12) 0.0109(11)
C2 0.0512(16) 0.0632(17) 0.0565(17) 0.0099(13) 0.0133(13) 0.0015(14)
C3 0.067(2) 0.087(2) 0.072(2) 0.0190(18) 0.0288(18) 0.0035(18)
C4 0.057(2) 0.099(3) 0.096(3) 0.0105(18) 0.030(2) 0.013(2)
C5 0.0480(17) 0.073(2) 0.089(3) -0.0031(15) 0.0082(16) 0.0103(19)
C6 0.0579(17) 0.0434(14) 0.0574(17) 0.0012(12) 0.0105(13) 0.0070(13)
C7 0.0497(14) 0.0394(13) 0.0365(13) 0.0032(10) 0.0127(11) 0.0030(10)
C8 0.0631(17) 0.0508(15) 0.0375(14) -0.0000(12) 0.0192(12) 0.0032(11)
C9 0.0514(14) 0.0366(13) 0.0374(13) 0.0014(10) 0.0171(11) 0.0030(10)
C10 0.0477(13) 0.0287(11) 0.0344(12) 0.0010(9) 0.0152(10) 0.0015(9)
C11 0.083(2) 0.095(2) 0.0421(16) -0.0007(19) 0.0235(15) 0.0100(16)
C12 0.0508(14) 0.0408(13) 0.0388(13) -0.0058(11) 0.0222(11) 0.0008(10)
C13 0.0456(13) 0.0354(12) 0.0393(13) -0.0070(10) 0.0202(10) 0.0017(10)
C14 0.0465(14) 0.0503(15) 0.0414(13) -0.0078(12) 0.0208(11) -0.0049(12)
C15 0.0427(16) 0.102(3) 0.099(3) 0.0109(17) 0.0123(17) 0.014(2)
C16 0.100(4) 0.159(6) 0.218(7) 0.041(4) 0.042(4) -0.025(5)
C17 0.0381(12) 0.0298(11) 0.0339(12) 0.0011(9) 0.0146(9) -0.0004(9)
C18 0.0506(13) 0.0302(12) 0.0341(12) -0.0002(10) 0.0145(10) 0.0016(9)
C19 0.0580(16) 0.0372(13) 0.0489(15) 0.0045(11) 0.0163(12) -0.0040(11)
C20 0.0751(19) 0.0356(14) 0.0607(18) 0.0063(13) 0.0136(15) -0.0079(12)
C21 0.083(2) 0.0330(14) 0.072(2) -0.0119(14) 0.0155(17) -0.0053(13)
C22 0.0635(17) 0.0425(14) 0.0599(17) -0.0160(13) 0.0222(14) -0.0017(13)
C23 0.0536(14) 0.0330(12) 0.0369(13) -0.0053(10) 0.0170(11) -0.0005(10)
C24 0.0450(13) 0.0526(15) 0.0395(13) -0.0032(11) 0.0191(11) -0.0054(11)
C25 0.075(2) 0.070(2) 0.075(2) -0.0013(16) 0.0491(17) -0.0012(16)
C26 0.089(2) 0.103(3) 0.096(3) 0.007(2) 0.068(2) -0.012(2)
C27 0.071(2) 0.088(3) 0.083(2) 0.0135(19) 0.0354(18) -0.027(2)
C28 0.077(2) 0.0552(18) 0.078(2) 0.0029(15) 0.0288(18) -0.0159(16)
C29 0.0633(17) 0.0510(16) 0.0602(17) -0.0041(13) 0.0323(14) -0.0104(13)
C30 0.0336(11) 0.0319(11) 0.0344(11) 0.0024(9) 0.0126(9) 0.0016(9)
C31 0.0435(13) 0.0471(14) 0.0342(12) -0.0075(11) 0.0119(10) -0.0036(10)
C32 0.0558(15) 0.0657(17) 0.0342(13) -0.0107(13) 0.0193(11) -0.0006(12)
C33 0.0470(14) 0.0598(16) 0.0474(15) -0.0098(12) 0.0194(12) 0.0102(12)
C34 0.0462(14) 0.0495(15) 0.0419(14) -0.0111(11) 0.0093(11) 0.0028(11)
C35 0.0471(13) 0.0393(13) 0.0336(12) -0.0019(10) 0.0129(10) 0.0011(10)

loop_
_atom_type_symbol
_atom_type_scat_dispersion_real
_atom_type_scat_dispersion_imag
_atom_type_scat_Cromer_Mann_a1
_atom_type_scat_Cromer_Mann_a2
_atom_type_scat_Cromer_Mann_a3
_atom_type_scat_Cromer_Mann_a4
_atom_type_scat_Cromer_Mann_b1
_atom_type_scat_Cromer_Mann_b2
_atom_type_scat_Cromer_Mann_b3
_atom_type_scat_Cromer_Mann_b4
_atom_type_scat_Cromer_Mann_c
_atom_type_scat_source
_atom_type_scat_dispersion_source
Br -0.38188 2.46625 17.17890 5.23580 5.63770 3.98510 2.17230 16.57960 0.26090 41.43280 2.95570 'International Tables Volume C Table 6.1.1.4 (pp. 500-502)' 'Brennan, Cowan, Rev. Sci. Instrum., 1992, 63, 850'
C 0.00313 0.00162 2.31000 1.02000 1.58860 0.86500 20.84390 10.20750 0.56870 51.65120 0.21560 'International Tables Volume C Table 6.1.1.4 (pp. 500-502)' 'Brennan, Cowan, Rev. Sci. Instrum., 1992, 63, 850'
H 0.00000 0.00000 0.49300 0.32291 0.14019 0.04081 10.51090 26.12570 3.14236 57.79970 0.00304 'International Tables Volume C Table 6.1.1.4 (pp. 500-502)' 'Brennan, Cowan, Rev. Sci. Instrum., 1992, 63, 850'
O 0.01085 0.00610 3.04850 2.28680 1.54630 0.86700 13.27710 5.70110 0.32390 32.90890 0.25080 'International Tables Volume C Table 6.1.1.4 (pp. 500-502)' 'Brennan, Cowan, Rev. Sci. Instrum., 1992, 63, 850'

loop_
_geom_angle_atom_site_label_1
_geom_angle_atom_site_label_2
_geom_angle_atom_site_label_3
_geom_angle
_geom_angle_site_symmetry_1
_geom_angle_site_symmetry_3
_geom_angle_publ_flag
C8 O1 C7 107.53(19) . . ?
C15 O2 C14 116.6(2) . . ?
C17 O3 C13 105.11(15) . . ?
C6 C1 C2 118.3(3) . . ?
C7 C1 C2 120.4(2) . . ?
C7 C1 C6 121.2(2) . . ?
H2 C2 C1 119.64(16) . . ?
C3 C2 C1 120.7(3) . . ?
C3 C2 H2 119.6(2) . . ?
H3 C3 C2 119.9(2) . . ?
C4 C3 C2 120.3(3) . . ?
C4 C3 H3 119.9(2) . . ?
H4 C4 C3 120.3(2) . . ?
C5 C4 C3 119.4(3) . . ?
C5 C4 H4 120.3(2) . . ?
H5 C5 C4 119.7(2) . . ?
C6 C5 C4 120.7(3) . . ?
C6 C5 H5 119.7(2) . . ?
C5 C6 C1 120.6(3) . . ?
H6 C6 C1 119.72(17) . . ?
H6 C6 C5 119.7(2) . . ?
C1 C7 O1 115.1(2) . . ?
C10 C7 O1 109.1(2) . . ?
C10 C7 C1 135.7(2) . . ?
C9 C8 O1 109.9(2) . . ?
C11 C8 O1 116.3(2) . . ?
C11 C8 C9 133.8(3) . . ?
C10 C9 C8 106.4(2) . . ?
C12 C9 C8 129.8(2) . . ?
C12 C9 C10 123.8(2) . . ?
C9 C10 C7 107.1(2) . . ?
C17 C10 C7 134.7(2) . . ?
C17 C10 C9 118.2(2) . . ?
H11a C11 C8 109.5 . . ?
H11b C11 C8 109.5 . . ?
H11b C11 H11a 109.5 . . ?
H11c C11 C8 109.5 . . ?
H11c C11 H11a 109.5 . . ?
H11c C11 H11b 109.5 . . ?
H12 C12 C9 108.08(12) . . ?
C13 C12 C9 106.72(18) . . ?
C13 C12 H12 108.08(12) . . ?
C24 C12 C9 113.3(2) . . ?
C24 C12 H12 108.08(13) . . ?
C24 C12 C13 112.4(2) . . ?
C12 C13 O3 108.47(18) . . ?
C14 C13 O3 112.36(19) . . ?
C14 C13 C12 109.20(19) . . ?
C23 C13 O3 102.23(17) . . ?
C23 C13 C12 112.61(19) . . ?
C23 C13 C14 111.8(2) . . ?
O4 C14 O2 124.5(2) . . ?
C13 C14 O2 114.5(2) . . ?
C13 C14 O4 121.0(2) . . ?
H15a C15 O2 109.51(17) . . ?
H15b C15 O2 109.51(18) . . ?
H15b C15 H15a 108.1 . . ?
C16 C15 O2 110.7(4) . . ?
C16 C15 H15a 109.5(3) . . ?
C16 C15 H15b 109.5(3) . . ?
H16a C16 C15 109.5 . . ?
H16b C16 C15 109.5 . . ?
H16b C16 H16a 109.5 . . ?
H16c C16 C15 109.5 . . ?
H16c C16 H16a 109.5 . . ?
H16c C16 H16b 109.5 . . ?
C10 C17 O3 105.77(16) . . ?
C18 C17 O3 100.65(17) . . ?
C18 C17 C10 106.66(17) . . ?
C30 C17 O3 107.30(16) . . ?
C30 C17 C10 115.05(18) . . ?
C30 C17 C18 119.65(18) . . ?
C19 C18 C17 132.5(2) . . ?
C23 C18 C17 106.77(19) . . ?
C23 C18 C19 120.5(2) . . ?
H19 C19 C18 121.09(15) . . ?
C20 C19 C18 117.8(2) . . ?
C20 C19 H19 121.09(16) . . ?
H20 C20 C19 119.32(16) . . ?
C21 C20 C19 121.4(3) . . ?
C21 C20 H20 119.32(16) . . ?
H21 C21 C20 119.38(16) . . ?
C22 C21 C20 121.2(3) . . ?
C22 C21 H21 119.38(17) . . ?
H22 C22 C21 121.07(17) . . ?
C23 C22 C21 117.9(3) . . ?
C23 C22 H22 121.07(16) . . ?
C18 C23 C13 108.16(19) . . ?
C22 C23 C13 130.7(2) . . ?
C22 C23 C18 121.1(2) . . ?
C25 C24 C12 119.9(2) . . ?
C29 C24 C12 122.0(2) . . ?
C29 C24 C25 118.1(3) . . ?
H25 C25 C24 119.47(18) . . ?
C26 C25 C24 121.1(3) . . ?
C26 C25 H25 119.5(2) . . ?
H26 C26 C25 120.0(2) . . ?
C27 C26 C25 120.0(3) . . ?
C27 C26 H26 120.02(18) . . ?
H27 C27 C26 120.04(18) . . ?
C28 C27 C26 119.9(3) . . ?
C28 C27 H27 120.0(2) . . ?
H28 C28 C27 120.0(2) . . ?
C29 C28 C27 120.1(3) . . ?
C29 C28 H28 119.97(19) . . ?
C28 C29 C24 120.8(3) . . ?
H29 C29 C24 119.59(15) . . ?
H29 C29 C28 119.59(19) . . ?
C31 C30 C17 121.9(2) . . ?
C35 C30 C17 119.86(19) . . ?
C35 C30 C31 118.2(2) . . ?
H31 C31 C30 119.29(13) . . ?
C32 C31 C30 121.4(2) . . ?
C32 C31 H31 119.29(15) . . ?
H32 C32 C31 120.64(15) . . ?
C33 C32 C31 118.7(2) . . ?
C33 C32 H32 120.64(14) . . ?
C32 C33 Br1 119.9(2) . . ?
C34 C33 Br1 118.5(2) . . ?
C34 C33 C32 121.7(2) . . ?
H34 C34 C33 120.75(15) . . ?
C35 C34 C33 118.5(2) . . ?
C35 C34 H34 120.75(15) . . ?
C34 C35 C30 121.4(2) . . ?
H35 C35 C30 119.29(13) . . ?
H35 C35 C34 119.29(15) . . ?

loop_
_geom_bond_atom_site_label_1
_geom_bond_atom_site_label_2
_geom_bond_distance
_geom_bond_site_symmetry_2
_geom_bond_publ_flag
Br1 C33 1.900(2) . ?
O1 C7 1.381(3) . ?
O1 C8 1.366(3) . ?
O2 C14 1.315(3) . ?
O2 C15 1.457(3) . ?
O3 C13 1.438(3) . ?
O3 C17 1.469(3) . ?
O4 C14 1.203(3) . ?
C1 C2 1.392(4) . ?
C1 C6 1.398(4) . ?
C1 C7 1.463(4) . ?
C2 H2 0.9300 . ?
C2 C3 1.373(4) . ?
C3 H3 0.9300 . ?
C3 C4 1.385(5) . ?
C4 H4 0.9300 . ?
C4 C5 1.377(5) . ?
C5 H5 0.9300 . ?
C5 C6 1.369(4) . ?
C6 H6 0.9300 . ?
C7 C10 1.352(3) . ?
C8 C9 1.354(4) . ?
C8 C11 1.490(4) . ?
C9 C10 1.437(3) . ?
C9 C12 1.512(4) . ?
C10 C17 1.519(3) . ?
C11 H11a 0.9600 . ?
C11 H11b 0.9600 . ?
C11 H11c 0.9600 . ?
C12 H12 0.9800 . ?
C12 C13 1.565(3) . ?
C12 C24 1.519(3) . ?
C13 C14 1.513(4) . ?
C13 C23 1.524(3) . ?
C15 H15a 0.9700 . ?
C15 H15b 0.9700 . ?
C15 C16 1.465(7) . ?
C16 H16a 0.9600 . ?
C16 H16b 0.9600 . ?
C16 H16c 0.9600 . ?
C17 C18 1.525(3) . ?
C17 C30 1.513(3) . ?
C18 C19 1.383(3) . ?
C18 C23 1.387(3) . ?
C19 H19 0.9300 . ?
C19 C20 1.390(4) . ?
C20 H20 0.9300 . ?
C20 C21 1.365(4) . ?
C21 H21 0.9300 . ?
C21 C22 1.381(4) . ?
C22 H22 0.9300 . ?
C22 C23 1.384(3) . ?
C24 C25 1.376(4) . ?
C24 C29 1.369(4) . ?
C25 H25 0.9300 . ?
C25 C26 1.382(5) . ?
C26 H26 0.9300 . ?
C26 C27 1.356(5) . ?
C27 H27 0.9300 . ?
C27 C28 1.366(5) . ?
C28 H28 0.9300 . ?
C28 C29 1.383(4) . ?
C29 H29 0.9300 . ?
C30 C31 1.384(3) . ?
C30 C35 1.385(3) . ?
C31 H31 0.9300 . ?
C31 C32 1.378(3) . ?
C32 H32 0.9300 . ?
C32 C33 1.375(4) . ?
C33 C34 1.376(4) . ?
C34 H34 0.9300 . ?
C34 C35 1.381(3) . ?
C35 H35 0.9300 . ?

loop_
_geom_torsion_atom_site_label_1
_geom_torsion_atom_site_label_2
_geom_torsion_atom_site_label_3
_geom_torsion_atom_site_label_4
_geom_torsion
_geom_torsion_site_symmetry_1
_geom_torsion_site_symmetry_2
_geom_torsion_site_symmetry_3
_geom_torsion_site_symmetry_4
_geom_torsion_publ_flag
Br1 C33 C32 C31 179.1(2) . . . . ?
Br1 C33 C34 C35 179.97(19) . . . . ?
O1 C7 C1 C2 145.9(2) . . . . ?
O1 C7 C1 C6 -33.9(2) . . . . ?
O1 C7 C10 C9 -2.2(2) . . . . ?
O1 C7 C10 C17 179.26(15) . . . . ?
O1 C8 C9 C10 -0.6(2) . . . . ?
O1 C8 C9 C12 179.50(17) . . . . ?
O2 C14 C13 O3 -0.0(2) . . . . ?
O2 C14 C13 C12 120.4(2) . . . . ?
O2 C14 C13 C23 -114.3(2) . . . . ?
O3 C13 C12 C9 -45.79(19) . . . . ?
O3 C13 C12 C24 79.00(19) . . . . ?
O3 C13 C14 O4 179.6(2) . . . . ?
O3 C13 C23 C18 18.5(2) . . . . ?
O3 C13 C23 C22 -162.22(19) . . . . ?
O3 C17 C10 C7 -152.08(17) . . . . ?
O3 C17 C10 C9 29.52(19) . . . . ?
O3 C17 C18 C19 156.67(17) . . . . ?
O3 C17 C18 C23 -29.07(18) . . . . ?
O3 C17 C30 C31 -91.25(19) . . . . ?
O3 C17 C30 C35 86.42(19) . . . . ?
O4 C14 C13 C12 -60.0(3) . . . . ?
O4 C14 C13 C23 65.3(3) . . . . ?
C1 C2 C3 C4 0.8(4) . . . . ?
C1 C6 C5 C4 0.4(3) . . . . ?
C1 C7 C10 C9 176.3(3) . . . . ?
C1 C7 C10 C17 -2.2(4) . . . . ?
C2 C3 C4 C5 -0.7(4) . . . . ?
C3 C4 C5 C6 0.1(4) . . . . ?
C7 C10 C9 C8 1.7(2) . . . . ?
C7 C10 C9 C12 -178.36(18) . . . . ?
C7 C10 C17 C18 101.4(3) . . . . ?
C7 C10 C17 C30 -33.8(3) . . . . ?
C8 C9 C10 C17 -179.47(18) . . . . ?
C8 C9 C12 C13 -173.4(3) . . . . ?
C8 C9 C12 C24 62.4(3) . . . . ?
C9 C10 C17 C18 -77.0(2) . . . . ?
C9 C10 C17 C30 147.7(2) . . . . ?
C9 C12 C13 C14 -168.54(19) . . . . ?
C9 C12 C13 C23 66.6(2) . . . . ?
C9 C12 C24 C25 -116.5(2) . . . . ?
C9 C12 C24 C29 64.2(3) . . . . ?
C10 C17 C18 C19 -93.2(2) . . . . ?
C10 C17 C18 C23 81.10(19) . . . . ?
C10 C17 C30 C31 151.38(19) . . . . ?
C10 C17 C30 C35 -30.9(2) . . . . ?
C12 C13 C23 C18 -97.7(2) . . . . ?
C12 C13 C23 C22 81.6(3) . . . . ?
C12 C24 C25 C26 179.7(3) . . . . ?
C12 C24 C29 C28 179.4(3) . . . . ?
C13 C23 C18 C17 6.9(2) . . . . ?
C13 C23 C18 C19 -178.01(19) . . . . ?
C13 C23 C22 C21 178.7(3) . . . . ?
C17 C18 C19 C20 172.8(3) . . . . ?
C17 C18 C23 C22 -172.47(19) . . . . ?
C17 C30 C31 C32 178.9(2) . . . . ?
C17 C30 C35 C34 -179.9(2) . . . . ?
C18 C19 C20 C21 -1.5(3) . . . . ?
C18 C23 C22 C21 -2.1(3) . . . . ?
C19 C20 C21 C22 2.0(3) . . . . ?
C20 C21 C22 C23 -0.2(4) . . . . ?
C24 C25 C26 C27 1.0(4) . . . . ?
C24 C29 C28 C27 0.9(4) . . . . ?
C25 C26 C27 C28 0.1(5) . . . . ?
C26 C27 C28 C29 -1.0(4) . . . . ?
C30 C31 C32 C33 0.5(3) . . . . ?
C30 C35 C34 C33 1.3(3) . . . . ?
C31 C32 C33 C34 -1.4(3) . . . . ?
C32 C33 C34 C35 0.5(3) . . . . ?

loop_
_smtbx_masks_void_nr
_smtbx_masks_void_average_x
_smtbx_masks_void_average_y
_smtbx_masks_void_average_z
_smtbx_masks_void_volume
_smtbx_masks_void_count_electrons
_smtbx_masks_void_content
1 0.000 -0.167 0.500 358.8 44.3 ?
2 0.500 -0.918 0.000 358.8 44.3 ?
